data_4508737
loop_
_publ_author_name
'Mooibroek, Tiddo J.'
'Teat, Simon J.'
'Massera, Chiara'
'Gamez, Patrick'
'Reedijk, Jan'

_publ_section_title
;
 Crystallographic and Theoretical Evidence of Acetonitrile&#x2212;\p
 Interactions with the Electron-Deficient 1,3,5-Triazine Ring
;
_journal_issue 7
_journal_name_full 'Crystal Growth &amp; Design'
_journal_page_first 1569
_journal_paper_doi 10.1021/cg060144a
_journal_volume 6
_journal_year 2006
_chemical_formula_sum 'C62 H65 Cl8 N22 O5.5 Zn4'
_chemical_formula_weight 1751.44
_chemical_name_systematic
;
 ?
;
_space_group_IT_number 14
_symmetry_cell_setting monoclinic
_symmetry_space_group_name_Hall '-P 2yn'
_symmetry_space_group_name_H-M 'P 1 21/n 1'
_atom_sites_solution_hydrogens geom
_atom_sites_solution_primary direct
_atom_sites_solution_secondary difmap
_audit_creation_method SHELXL-97
_cell_angle_alpha 90.00
_cell_angle_beta 96.769(2)
_cell_angle_gamma 90.00
_cell_formula_units_Z 2
_cell_length_a 20.0353(11)
_cell_length_b 9.0755(5)
_cell_length_c 21.8692(12)
_cell_measurement_reflns_used 6985
_cell_measurement_temperature 150(2)
_cell_measurement_theta_max 29.43
_cell_measurement_theta_min 2.94
_cell_volume 3948.8(4)
_computing_cell_refinement 'Bruker SAINT'
_computing_data_collection 'Bruker APEX 2'
_computing_data_reduction 'Bruker SAINT'
_computing_molecular_graphics 'Bruker SHELXTL'
_computing_publication_material 'Bruker SHELXTL and local programs'
_computing_structure_refinement 'Bruker SHELXTL'
_computing_structure_solution 'Bruker SHELXTL'
_diffrn_ambient_temperature 150(2)
_diffrn_measured_fraction_theta_full 0.960
_diffrn_measured_fraction_theta_max 0.960
_diffrn_measurement_device_type 'Bruker APEX II CCD diffractometer'
_diffrn_measurement_method '\w rotation with narrow frames'
_diffrn_radiation_monochromator 'silicon 111'
_diffrn_radiation_source 'Daresbury SRS station 9.8'
_diffrn_radiation_type synchrotron
_diffrn_radiation_wavelength 0.6894
_diffrn_reflns_av_R_equivalents 0.0285
_diffrn_reflns_av_sigmaI/netI 0.0316
_diffrn_reflns_limit_h_max 28
_diffrn_reflns_limit_h_min -28
_diffrn_reflns_limit_k_max 12
_diffrn_reflns_limit_k_min -8
_diffrn_reflns_limit_l_max 31
_diffrn_reflns_limit_l_min -31
_diffrn_reflns_number 34726
_diffrn_reflns_theta_full 25.00
_diffrn_reflns_theta_max 29.52
_diffrn_reflns_theta_min 1.82
_diffrn_standards_number 0
_exptl_absorpt_coefficient_mu 1.531
_exptl_absorpt_correction_T_max 0.93
_exptl_absorpt_correction_T_min 0.81
_exptl_absorpt_correction_type multi-scan
_exptl_crystal_colour colourless
_exptl_crystal_density_diffrn 1.473
_exptl_crystal_density_method 'not measured'
_exptl_crystal_description plate
_exptl_crystal_F_000 1782
_exptl_crystal_size_max 0.10
_exptl_crystal_size_mid 0.08
_exptl_crystal_size_min 0.02
_refine_diff_density_max 1.180
_refine_diff_density_min -1.165
_refine_diff_density_rms 0.096
_refine_ls_extinction_method none
_refine_ls_goodness_of_fit_ref 1.105
_refine_ls_hydrogen_treatment constr
_refine_ls_matrix_type full
_refine_ls_number_parameters 460
_refine_ls_number_reflns 11582
_refine_ls_number_restraints 173
_refine_ls_restrained_S_all 1.111
_refine_ls_R_factor_all 0.0830
_refine_ls_R_factor_gt 0.0706
_refine_ls_shift/su_max 0.001
_refine_ls_shift/su_mean 0.000
_refine_ls_structure_factor_coef Fsqd
_refine_ls_weighting_details 'calc w=1/[\s^2^(Fo^2^)+(0.0837P)^2^+9.1080P] where P=(Fo^2^+2Fc^2^)/3'
_refine_ls_weighting_scheme calc
_refine_ls_wR_factor_gt 0.1985
_refine_ls_wR_factor_ref 0.2064
_reflns_number_gt 9546
_reflns_number_total 11582
_reflns_threshold_expression I>2\s(I)
_cod_data_source_file cg060144asup1.cif
_cod_data_source_block tj99
_cod_original_sg_symbol_H-M P2(1)/n
_cod_original_formula_sum 'C62 H65 Cl8 N22 O5.50 Zn4'
_cod_database_code 4508737

loop_
_symmetry_equiv_pos_as_xyz
'x, y, z'
'-x+1/2, y+1/2, -z+1/2'
'-x, -y, -z'
'x-1/2, -y-1/2, z-1/2'

loop_
_atom_site_label
_atom_site_type_symbol
_atom_site_fract_x
_atom_site_fract_y
_atom_site_fract_z
_atom_site_U_iso_or_equiv
_atom_site_adp_type
_atom_site_occupancy
_atom_site_symmetry_multiplicity
_atom_site_calc_flag
_atom_site_refinement_flags
_atom_site_disorder_assembly
_atom_site_disorder_group
Zn1 Zn 0.06177(2) 0.07642(5) 0.246744(17) 0.03242(12) Uani 1 1 d . . .
Cl1 Cl 0.04951(6) -0.12519(12) 0.29951(5) 0.0466(2) Uani 1 1 d . . .
Cl2 Cl -0.00960(5) 0.12580(11) 0.16364(4) 0.0457(2) Uani 1 1 d . . .
Zn2 Zn 0.16399(3) -0.18215(8) 0.58005(3) 0.06046(19) Uani 1 1 d U . .
Cl3 Cl 0.17833(8) -0.2880(2) 0.49133(8) 0.0862(5) Uani 1 1 d U . .
Cl4 Cl 0.13146(12) -0.3220(3) 0.65352(11) 0.1169(8) Uani 1 1 d U . .
N1 N 0.37593(15) -0.0348(3) 0.40988(14) 0.0355(6) Uani 1 1 d U . .
C2 C 0.39885(18) -0.0426(4) 0.34888(17) 0.0365(7) Uani 1 1 d U . .
H2A H 0.3597 -0.0612 0.3178 0.044 Uiso 1 1 calc R . .
H2B H 0.4302 -0.1266 0.3478 0.044 Uiso 1 1 calc R . .
C3 C 0.43360(19) 0.0967(4) 0.33222(16) 0.0376(7) Uani 1 1 d U . .
H3A H 0.4439 0.0916 0.2891 0.045 Uiso 1 1 calc R . .
H3B H 0.4042 0.1830 0.3363 0.045 Uiso 1 1 calc R . .
O4 O 0.49417(13) 0.1106(3) 0.37322(12) 0.0383(5) Uani 1 1 d U . .
C5 C 0.5286(2) 0.2421(5) 0.36274(19) 0.0500(10) Uani 1 1 d U . .
H5A H 0.4976 0.3271 0.3624 0.060 Uiso 1 1 calc R . .
H5B H 0.5462 0.2376 0.3224 0.060 Uiso 1 1 calc R . .
C6 C 0.5855(3) 0.2599(6) 0.4134(2) 0.0566(11) Uani 1 1 d U . .
H6A H 0.6110 0.1665 0.4193 0.068 Uiso 1 1 calc R . .
H6B H 0.6165 0.3377 0.4023 0.068 Uiso 1 1 calc R . .
O7 O 0.5592(2) 0.2986(3) 0.46824(15) 0.0601(9) Uani 1 1 d U . .
C8 C 0.5990(3) 0.2478(4) 0.5227(2) 0.0525(11) Uani 1 1 d U . .
H8A H 0.5919 0.3128 0.5577 0.063 Uiso 1 1 calc R . .
H8B H 0.6472 0.2521 0.5167 0.063 Uiso 1 1 calc R . .
C9 C 0.58011(19) 0.0906(4) 0.53714(17) 0.0383(7) Uani 1 1 d U . .
H9A H 0.5328 0.0876 0.5461 0.046 Uiso 1 1 calc R . .
H9B H 0.5841 0.0271 0.5009 0.046 Uiso 1 1 calc R . .
N20 N 0.15797(15) 0.1120(3) 0.22463(13) 0.0329(6) Uani 1 1 d . . .
C21 C 0.20096(17) 0.1819(4) 0.26679(15) 0.0326(6) Uani 1 1 d . . .
C22 C 0.26016(18) 0.2452(5) 0.25289(19) 0.0418(8) Uani 1 1 d . . .
H22 H 0.2890 0.2954 0.2836 0.050 Uiso 1 1 calc R . .
C23 C 0.2765(2) 0.2340(5) 0.1933(2) 0.0481(10) Uani 1 1 d . . .
H23 H 0.3168 0.2762 0.1824 0.058 Uiso 1 1 calc R . .
C24 C 0.2332(2) 0.1607(5) 0.14987(19) 0.0498(10) Uani 1 1 d . . .
H24 H 0.2437 0.1505 0.1089 0.060 Uiso 1 1 calc R . .
C25 C 0.1743(2) 0.1022(5) 0.16668(16) 0.0405(8) Uani 1 1 d . . .
H25 H 0.1442 0.0535 0.1364 0.049 Uiso 1 1 calc R . .
N26 N 0.18011(14) 0.1907(3) 0.32677(13) 0.0327(6) Uani 1 1 d . . .
N30 N 0.06855(14) 0.2648(3) 0.29976(13) 0.0323(6) Uani 1 1 d . . .
C31 C 0.12674(16) 0.2903(4) 0.33451(15) 0.0311(6) Uani 1 1 d . . .
C32 C 0.13627(18) 0.4122(4) 0.37315(17) 0.0383(7) Uani 1 1 d . . .
H32 H 0.1776 0.4273 0.3985 0.046 Uiso 1 1 calc R . .
C33 C 0.0838(2) 0.5105(5) 0.3736(2) 0.0448(9) Uani 1 1 d . . .
H33 H 0.0890 0.5958 0.3989 0.054 Uiso 1 1 calc R . .
C34 C 0.0240(2) 0.4847(5) 0.3372(2) 0.0452(9) Uani 1 1 d . . .
H34 H -0.0126 0.5513 0.3374 0.054 Uiso 1 1 calc R . .
C35 C 0.01795(18) 0.3610(5) 0.30062(18) 0.0398(8) Uani 1 1 d . . .
H35 H -0.0231 0.3434 0.2753 0.048 Uiso 1 1 calc R . .
N40 N 0.1128(2) 0.0156(7) 0.56282(18) 0.0650(11) Uani 1 1 d U . .
C41 C 0.1473(3) 0.1257(7) 0.54195(18) 0.0622(13) Uani 1 1 d U . .
C42 C 0.1220(4) 0.2652(10) 0.5287(3) 0.0876(18) Uani 1 1 d U . .
H42 H 0.1488 0.3420 0.5150 0.105 Uiso 1 1 calc R . .
C43 C 0.0531(5) 0.2865(12) 0.5371(3) 0.104(2) Uani 1 1 d U . .
H43 H 0.0322 0.3789 0.5274 0.124 Uiso 1 1 calc R . .
C44 C 0.0174(4) 0.1749(12) 0.5588(3) 0.102(2) Uani 1 1 d U . .
H44 H -0.0285 0.1887 0.5646 0.122 Uiso 1 1 calc R . .
C45 C 0.0478(3) 0.0435(11) 0.5720(3) 0.0873(18) Uani 1 1 d U . .
H45 H 0.0228 -0.0327 0.5884 0.105 Uiso 1 1 calc R . .
N46 N 0.21570(19) 0.0912(5) 0.53485(15) 0.0515(9) Uani 1 1 d . . .
N50 N 0.24611(19) -0.0669(5) 0.61747(15) 0.0495(8) Uani 1 1 d U . .
C51 C 0.2604(2) 0.0538(6) 0.58787(17) 0.0487(9) Uani 1 1 d U . .
C52 C 0.3155(3) 0.1418(7) 0.6075(3) 0.0706(15) Uani 1 1 d U . .
H52 H 0.3261 0.2261 0.5848 0.085 Uiso 1 1 calc R . .
C53 C 0.3545(4) 0.1017(8) 0.6618(3) 0.0855(19) Uani 1 1 d U . .
H53 H 0.3927 0.1588 0.6767 0.103 Uiso 1 1 calc R . .
C54 C 0.3382(3) -0.0191(8) 0.6936(2) 0.0764(16) Uani 1 1 d U . .
H54 H 0.3641 -0.0452 0.7312 0.092 Uiso 1 1 calc R . .
C55 C 0.2839(3) -0.1030(7) 0.6709(2) 0.0637(13) Uani 1 1 d U . .
H55 H 0.2726 -0.1877 0.6930 0.076 Uiso 1 1 calc R . .
C101 C 0.31626(17) 0.0258(4) 0.41738(15) 0.0333(6) Uani 1 1 d . . .
N102 N 0.27851(14) 0.0766(3) 0.36615(13) 0.0329(6) Uani 1 1 d . . .
C103 C 0.22025(16) 0.1329(4) 0.37732(15) 0.0324(6) Uani 1 1 d . . .
N104 N 0.19435(16) 0.1395(4) 0.43055(13) 0.0379(6) Uani 1 1 d . . .
C105 C 0.23769(19) 0.0877(5) 0.47704(16) 0.0393(7) Uani 1 1 d . . .
N106 N 0.29826(16) 0.0311(4) 0.47472(14) 0.0388(6) Uani 1 1 d . . .
N1S N 0.7127(4) -0.4145(12) 0.5247(5) 0.068(2) Uiso 0.50 1 d PDU A 1
C1S C 0.6568(6) -0.396(4) 0.5195(14) 0.140(7) Uiso 0.50 1 d PDU A 1
C2S C 0.5783(5) -0.3972(14) 0.5140(6) 0.062(3) Uiso 0.50 1 d PDU A 1
N1S' N 0.6980(4) -0.4047(11) 0.5516(4) 0.060(2) Uiso 0.50 1 d PDU B 2
C1S' C 0.6459(6) -0.366(2) 0.5328(8) 0.092(4) Uiso 0.50 1 d PDU B 2
C2S' C 0.5770(4) -0.3453(13) 0.4946(5) 0.056(2) Uiso 0.50 1 d PDU B 2
O1W O -0.1262(8) -0.1821(18) 0.2986(7) 0.064(4) Uiso 0.25 1 d P . .
O2W O -0.1611(9) 0.003(2) 0.2109(8) 0.077(4) Uiso 0.25 1 d P . .
O3W O 0.2128(8) -0.6025(19) 0.6581(8) 0.070(4) Uiso 0.25 1 d P . .

loop_
_atom_site_aniso_label
_atom_site_aniso_U_11
_atom_site_aniso_U_22
_atom_site_aniso_U_33
_atom_site_aniso_U_23
_atom_site_aniso_U_13
_atom_site_aniso_U_12
Zn1 0.0347(2) 0.0305(2) 0.03051(19) -0.00230(14) -0.00250(14) -0.00077(15)
Cl1 0.0553(5) 0.0407(5) 0.0435(5) 0.0073(4) 0.0047(4) -0.0054(4)
Cl2 0.0514(5) 0.0352(4) 0.0447(5) -0.0002(3) -0.0182(4) -0.0041(4)
Zn2 0.0429(3) 0.0859(5) 0.0539(3) -0.0154(3) 0.0113(2) -0.0209(3)
Cl3 0.0713(8) 0.1152(14) 0.0713(9) -0.0469(9) 0.0056(7) -0.0182(9)
Cl4 0.1056(14) 0.1380(19) 0.1183(16) 0.0118(14) 0.0598(13) -0.0432(14)
N1 0.0343(13) 0.0345(14) 0.0354(13) 0.0069(11) -0.0058(11) -0.0005(11)
C2 0.0356(15) 0.0329(16) 0.0386(16) -0.0024(13) -0.0063(13) 0.0030(13)
C3 0.0375(16) 0.0402(18) 0.0331(15) 0.0015(13) -0.0040(12) 0.0024(14)
O4 0.0390(12) 0.0341(12) 0.0393(12) 0.0080(10) -0.0062(10) -0.0029(10)
C5 0.058(2) 0.046(2) 0.0411(18) 0.0159(16) -0.0120(17) -0.0171(18)
C6 0.063(2) 0.052(2) 0.050(2) 0.0195(18) -0.0159(19) -0.021(2)
O7 0.084(2) 0.0370(15) 0.0498(16) 0.0061(12) -0.0308(16) 0.0043(15)
C8 0.071(3) 0.0311(17) 0.047(2) 0.0066(15) -0.0273(19) -0.0052(18)
C9 0.0371(16) 0.0330(16) 0.0406(17) 0.0047(13) -0.0131(13) -0.0020(13)
N20 0.0352(13) 0.0335(14) 0.0294(12) 0.0034(10) 0.0009(10) 0.0061(11)
C21 0.0313(14) 0.0351(16) 0.0305(14) 0.0055(12) -0.0002(11) 0.0086(13)
C22 0.0326(16) 0.047(2) 0.0454(19) 0.0111(16) 0.0015(14) 0.0047(15)
C23 0.0372(18) 0.058(3) 0.051(2) 0.0220(19) 0.0106(16) 0.0105(17)
C24 0.052(2) 0.061(3) 0.0387(18) 0.0169(18) 0.0141(16) 0.023(2)
C25 0.0471(19) 0.045(2) 0.0291(15) 0.0045(13) 0.0023(13) 0.0170(16)
N26 0.0299(12) 0.0388(15) 0.0283(12) 0.0008(11) -0.0014(10) 0.0036(11)
N30 0.0290(12) 0.0334(14) 0.0335(13) -0.0048(11) -0.0009(10) -0.0018(11)
C31 0.0292(13) 0.0327(15) 0.0302(14) -0.0006(12) -0.0009(11) -0.0010(12)
C32 0.0348(16) 0.0385(18) 0.0399(17) -0.0063(14) -0.0033(13) -0.0024(14)
C33 0.046(2) 0.0353(19) 0.051(2) -0.0149(16) -0.0010(16) 0.0014(16)
C34 0.0375(17) 0.044(2) 0.053(2) -0.0140(17) 0.0003(15) 0.0067(16)
C35 0.0292(14) 0.046(2) 0.0428(18) -0.0075(15) -0.0022(13) 0.0035(14)
N40 0.0424(18) 0.112(4) 0.0408(17) -0.015(2) 0.0067(14) 0.009(2)
C41 0.056(2) 0.103(4) 0.0267(16) -0.006(2) 0.0031(16) 0.022(2)
C42 0.096(4) 0.123(5) 0.045(2) 0.005(3) 0.013(3) 0.046(4)
C43 0.113(5) 0.145(5) 0.055(3) 0.007(3) 0.020(3) 0.066(4)
C44 0.084(4) 0.161(6) 0.062(3) -0.006(4) 0.020(3) 0.051(4)
C45 0.060(3) 0.146(5) 0.058(3) -0.017(3) 0.017(2) 0.024(3)
N46 0.0488(18) 0.077(3) 0.0272(14) 0.0040(15) -0.0006(13) 0.0021(18)
N50 0.0488(18) 0.067(2) 0.0310(14) -0.0003(15) -0.0018(13) -0.0133(17)
C51 0.053(2) 0.063(3) 0.0279(15) 0.0026(16) -0.0052(14) -0.0111(19)
C52 0.083(3) 0.067(3) 0.056(3) 0.011(2) -0.018(2) -0.028(3)
C53 0.095(4) 0.090(4) 0.062(3) 0.008(3) -0.032(3) -0.038(3)
C54 0.085(3) 0.095(4) 0.041(2) 0.015(2) -0.025(2) -0.026(3)
C55 0.071(3) 0.081(3) 0.0366(19) 0.014(2) -0.0070(19) -0.020(3)
C101 0.0321(14) 0.0312(15) 0.0341(15) 0.0037(12) -0.0061(12) -0.0033(13)
N102 0.0323(13) 0.0348(14) 0.0298(12) 0.0027(11) -0.0036(10) 0.0026(11)
C103 0.0315(14) 0.0343(16) 0.0293(14) 0.0009(12) -0.0044(11) -0.0014(13)
N104 0.0365(14) 0.0461(17) 0.0298(13) 0.0012(12) -0.0015(11) -0.0011(13)
C105 0.0416(18) 0.046(2) 0.0292(15) 0.0032(14) -0.0002(13) -0.0035(15)
N106 0.0382(14) 0.0445(17) 0.0316(13) 0.0068(12) -0.0048(11) -0.0005(13)

loop_
_atom_type_symbol
_atom_type_description
_atom_type_scat_dispersion_real
_atom_type_scat_dispersion_imag
_atom_type_scat_source
C C 0.0033 0.0016 'International Tables Vol C Tables 4.2.6.8 and 6.1.1.4'
H H 0.0000 0.0000 'International Tables Vol C Tables 4.2.6.8 and 6.1.1.4'
N N 0.0061 0.0033 'International Tables Vol C Tables 4.2.6.8 and 6.1.1.4'
O O 0.0106 0.0060 'International Tables Vol C Tables 4.2.6.8 and 6.1.1.4'
Cl Cl 0.1484 0.1585 'International Tables Vol C Tables 4.2.6.8 and 6.1.1.4'
Zn Zn 0.2839 1.4301 'International Tables Vol C Tables 4.2.6.8 and 6.1.1.4'

loop_
_geom_angle_atom_site_label_1
_geom_angle_atom_site_label_2
_geom_angle_atom_site_label_3
_geom_angle
_geom_angle_site_symmetry_1
_geom_angle_site_symmetry_3
Cl1 Zn1 Cl2 119.85(4) . .
Cl1 Zn1 N20 114.76(9) . .
Cl1 Zn1 N30 113.59(9) . .
Cl2 Zn1 N20 107.76(8) . .
Cl2 Zn1 N30 106.63(9) . .
N20 Zn1 N30 90.03(12) . .
Cl3 Zn2 Cl4 117.95(10) . .
Cl3 Zn2 N40 109.15(12) . .
Cl3 Zn2 N50 113.12(12) . .
Cl4 Zn2 N40 116.53(14) . .
Cl4 Zn2 N50 107.26(12) . .
N40 Zn2 N50 89.29(18) . .
C2 N1 C9 118.8(3) . 3_656
C2 N1 C101 120.7(3) . .
C9 N1 C101 120.5(3) 3_656 .
N1 C2 C3 112.5(3) . .
C2 C3 O4 107.7(3) . .
C3 O4 C5 111.6(3) . .
O4 C5 C6 108.3(3) . .
C5 C6 O7 109.1(4) . .
C6 O7 C8 113.6(4) . .
O7 C8 C9 110.4(3) . .
N1 C9 C8 110.4(3) 3_656 .
Zn1 N20 C21 116.9(2) . .
Zn1 N20 C25 123.0(3) . .
C21 N20 C25 118.0(3) . .
N20 C21 C22 122.8(3) . .
N20 C21 N26 115.1(3) . .
C22 C21 N26 122.1(3) . .
C21 C22 C23 118.7(4) . .
C22 C23 C24 119.0(4) . .
C23 C24 C25 119.3(4) . .
N20 C25 C24 122.2(4) . .
C21 N26 C31 116.7(3) . .
C21 N26 C103 120.4(3) . .
C31 N26 C103 121.1(3) . .
Zn1 N30 C31 117.4(2) . .
Zn1 N30 C35 123.3(2) . .
C31 N30 C35 119.4(3) . .
N26 C31 N30 116.1(3) . .
N26 C31 C32 121.7(3) . .
N30 C31 C32 122.1(3) . .
C31 C32 C33 117.9(3) . .
C32 C33 C34 119.9(4) . .
C33 C34 C35 119.0(4) . .
N30 C35 C34 121.7(3) . .
Zn2 N40 C41 116.5(3) . .
Zn2 N40 C45 126.4(5) . .
C41 N40 C45 117.1(6) . .
N40 C41 C42 124.6(5) . .
N40 C41 N46 114.6(5) . .
C42 C41 N46 120.7(6) . .
C41 C42 C43 115.8(8) . .
C42 C43 C44 120.1(8) . .
C43 C44 C45 119.2(7) . .
N40 C45 C44 123.1(8) . .
C41 N46 C51 118.9(3) . .
C41 N46 C105 121.0(3) . .
C51 N46 C105 120.1(4) . .
Zn2 N50 C51 116.1(3) . .
Zn2 N50 C55 124.4(3) . .
C51 N50 C55 119.5(4) . .
N46 C51 N50 116.5(4) . .
N46 C51 C52 121.1(4) . .
N50 C51 C52 122.4(4) . .
C51 C52 C53 117.4(5) . .
C52 C53 C54 120.2(5) . .
C53 C54 C55 119.4(5) . .
N50 C55 C54 121.1(5) . .
N1 C101 N102 117.1(3) . .
N1 C101 N106 117.9(3) . .
N102 C101 N106 124.9(3) . .
C101 N102 C103 113.4(3) . .
N26 C103 N102 116.0(3) . .
N26 C103 N104 115.5(3) . .
N102 C103 N104 128.5(3) . .
C103 N104 C105 111.3(3) . .
N46 C105 N104 115.8(4) . .
N46 C105 N106 115.8(3) . .
N104 C105 N106 128.4(3) . .
C101 N106 C105 113.4(3) . .
N1S C1S C2S 171(3) . .
N1S' C1S' C2S' 164.7(18) . .

loop_
_geom_bond_atom_site_label_1
_geom_bond_atom_site_label_2
_geom_bond_distance
_geom_bond_site_symmetry_2
Zn1 Cl1 2.1924(11) .
Zn1 Cl2 2.2215(9) .
Zn1 N20 2.067(3) .
Zn1 N30 2.061(3) .
Zn2 Cl3 2.2139(15) .
Zn2 Cl4 2.205(2) .
Zn2 N40 2.080(5) .
Zn2 N50 2.038(4) .
N1 C2 1.463(5) .
N1 C9 1.461(4) 3_656
N1 C101 1.343(5) .
C2 C3 1.509(5) .
C3 O4 1.427(4) .
O4 C5 1.411(5) .
C5 C6 1.502(6) .
C6 O7 1.410(7) .
O7 C8 1.429(5) .
C8 C9 1.519(5) .
C9 N1 1.461(4) 3_656
N20 C21 1.344(5) .
N20 C25 1.348(4) .
C21 C22 1.384(5) .
C21 N26 1.425(4) .
C22 C23 1.385(6) .
C23 C24 1.379(7) .
C24 C25 1.383(6) .
N26 C31 1.426(4) .
N26 C103 1.391(4) .
N30 C31 1.335(4) .
N30 C35 1.340(5) .
C31 C32 1.392(5) .
C32 C33 1.379(5) .
C33 C34 1.379(5) .
C34 C35 1.375(6) .
N40 C41 1.327(8) .
N40 C45 1.363(7) .
C41 C42 1.381(10) .
C41 N46 1.432(6) .
C42 C43 1.426(11) .
C43 C44 1.358(14) .
C44 C45 1.355(12) .
N46 C51 1.420(5) .
N46 C105 1.387(5) .
N50 C51 1.321(6) .
N50 C55 1.355(6) .
C51 C52 1.390(7) .
C52 C53 1.391(8) .
C53 C54 1.358(9) .
C54 C55 1.372(8) .
C101 N102 1.357(4) .
C101 N106 1.346(5) .
N102 C103 1.323(5) .
C103 N104 1.331(5) .
N104 C105 1.342(5) .
C105 N106 1.324(5) .
N1S C1S 1.124(8) .
C1S C2S 1.564(8) .
N1S' C1S' 1.132(8) .
C1S' C2S' 1.538(8) .
